data_7710355
loop_
_publ_author_name
'AlHaddad, Nancy'
'Lelong, Evan'
'Suh, Jong-Min'
'Cordier, Marie'
'Lim, Mi Hee'
'Royal, Guy'
'Platas-Iglesias, Carlos'
'Bernard, H\'el\`ene'
'Tripier, Rapha\"el'

_publ_section_title
;
 Copper(ii) and zinc(ii) complexation with N-ethylene hydroxycyclams and
 consequences on the macrocyclic backbone configuration
;
_journal_name_full 'Dalton Transactions'
_journal_paper_doi 10.1039/D2DT00941B
_journal_year 2022
_chemical_compound_source 'synthesis as described'
_chemical_formula_moiety 'C12 H31 Cl2 Cu N4 O2.50'
_chemical_formula_sum 'C12 H31 Cl2 Cu N4 O2.5'
_chemical_formula_weight 405.85
_chemical_name_common Cu(TE1EtOH)
_chemical_name_systematic 'Copper(II) 2-(1,4,8,11-tetraazacyclotetradecan-1-yl)ethan-1-ol dichloride'
_space_group_crystal_system monoclinic
_space_group_IT_number 15
_space_group_name_Hall '-C 2yc'
_space_group_name_H-M_alt 'C 1 2/c 1'
_atom_sites_solution_hydrogens mixed
_atom_sites_solution_primary dual
_atom_sites_solution_secondary difmap
_audit_update_record
;
2021-11-17 deposited with the CCDC.	2022-05-18 downloaded from the CCDC.
;
_cell_angle_alpha 90
_cell_angle_beta 105.052(2)
_cell_angle_gamma 90
_cell_formula_units_Z 8
_cell_length_a 17.5231(10)
_cell_length_b 9.0433(5)
_cell_length_c 23.9772(13)
_cell_measurement_reflns_used 9907
_cell_measurement_temperature 150
_cell_measurement_theta_max 27.4805
_cell_measurement_theta_min 2.4072
_cell_measurement_wavelength 0.710730
_cell_volume 3669.2(4)
_computing_cell_refinement 'APEX3 (Bruker, 2015)'
_computing_data_collection 'SAINT (Bruker, 2014)'
_computing_data_reduction 'SAINT (Bruker, 2014)'
_computing_molecular_graphics 'PLATON, A.L.Spek, Acta Cryst. 2009, D65, 148-155'
_computing_publication_material 'CRYSCALC (T. Roisnel, local program, ver. 2020)'
_computing_structure_refinement 'SHELXL-2018_3 (Sheldrick, 2018)'
_computing_structure_solution 'SHELXT (G. Sheldrick, 2015)'
_diffrn_ambient_temperature 150
_diffrn_detector '(CMOS) PHOTON 100'
_diffrn_detector_area_resol_mean 10.4167
_diffrn_measured_fraction_theta_full 0.986
_diffrn_measured_fraction_theta_max 0.985
_diffrn_measurement_device_type 'D8 VENTURE Bruker AXS'
_diffrn_measurement_method 'rotation images'
_diffrn_orient_matrix_UB_11 -0.0505877
_diffrn_orient_matrix_UB_12 -0.0385469
_diffrn_orient_matrix_UB_13 -0.0255201
_diffrn_orient_matrix_UB_21 -0.0266506
_diffrn_orient_matrix_UB_22 0.0157887
_diffrn_orient_matrix_UB_23 0.0316868
_diffrn_orient_matrix_UB_31 -0.0149289
_diffrn_orient_matrix_UB_32 0.1024337
_diffrn_orient_matrix_UB_33 -0.0144876
_diffrn_radiation_monochromator 'multilayer monochromator'
_diffrn_radiation_probe x-ray
_diffrn_radiation_source 'Incoatec microfocus sealed tube'
_diffrn_radiation_type MoK\a
_diffrn_radiation_wavelength 0.71073
_diffrn_reflns_av_R_equivalents 0.0705
_diffrn_reflns_av_unetI/netI 0.0470
_diffrn_reflns_limit_h_max 22
_diffrn_reflns_limit_h_min -22
_diffrn_reflns_limit_k_max 10
_diffrn_reflns_limit_k_min -11
_diffrn_reflns_limit_l_max 31
_diffrn_reflns_limit_l_min -31
_diffrn_reflns_number 24504
_diffrn_reflns_theta_full 25.242
_diffrn_reflns_theta_max 27.505
_diffrn_reflns_theta_min 2.407
_diffrn_source_current 1.0
_diffrn_source_voltage 50.0
_exptl_absorpt_coefficient_mu 1.494
_exptl_absorpt_correction_T_max 0.861
_exptl_absorpt_correction_T_min 0.595
_exptl_absorpt_correction_type multi-scan
_exptl_absorpt_process_details
;
  [Sheldrick, G.M. (2014). SADABS Bruker AXS Inc., Madison, Wisconsin, USA]
;
_exptl_crystal_colour violet
_exptl_crystal_density_diffrn 1.469
_exptl_crystal_description prism
_exptl_crystal_F_000 1712
_exptl_crystal_size_max 0.360
_exptl_crystal_size_mid 0.280
_exptl_crystal_size_min 0.100
_refine_diff_density_max 0.520
_refine_diff_density_min -1.197
_refine_diff_density_rms 0.123
_refine_ls_extinction_method none
_refine_ls_goodness_of_fit_ref 1.064
_refine_ls_hydrogen_treatment mixed
_refine_ls_matrix_type full
_refine_ls_number_parameters 215
_refine_ls_number_reflns 4151
_refine_ls_number_restraints 5
_refine_ls_restrained_S_all 1.063
_refine_ls_R_factor_all 0.0475
_refine_ls_R_factor_gt 0.0442
_refine_ls_shift/su_max 0.000
_refine_ls_shift/su_mean 0.000
_refine_ls_structure_factor_coef Fsqd
_refine_ls_weighting_details 'w=1/[\s^2^(Fo^2^)+(0.0486P)^2^+15.4357P] where P=(Fo^2^+2Fc^2^)/3'
_refine_ls_weighting_scheme calc
_refine_ls_wR_factor_gt 0.1107
_refine_ls_wR_factor_ref 0.1132
_reflns_Friedel_coverage 0.000
_reflns_number_gt 3827
_reflns_number_total 4151
_reflns_threshold_expression >2sigma(I)
_cod_data_source_file d2dt00941b2.cif
_cod_data_source_block CuCycNE
_cod_original_sg_symbol_H-M 'C 2/c'
_cod_original_formula_sum 'C12 H31 Cl2 Cu N4 O2.50'
_cod_database_code 7710355

loop_
_space_group_symop_operation_xyz
'x, y, z'
'-x, y, -z+1/2'
'x+1/2, y+1/2, z'
'-x+1/2, y+1/2, -z+1/2'
'-x, -y, -z'
'x, -y, z-1/2'
'-x+1/2, -y+1/2, -z'
'x+1/2, -y+1/2, z-1/2'

loop_
_atom_site_label
_atom_site_type_symbol
_atom_site_fract_x
_atom_site_fract_y
_atom_site_fract_z
_atom_site_U_iso_or_equiv
_atom_site_adp_type
_atom_site_occupancy
_atom_site_site_symmetry_order
_atom_site_calc_flag
_atom_site_refinement_flags_posn
_atom_site_refinement_flags_adp
_atom_site_refinement_flags_occupancy
_atom_site_disorder_assembly
_atom_site_disorder_group
Cu1 Cu 0.22085(2) 0.02511(3) 0.10689(2) 0.01112(11) Uani 1 1 d . . . . .
Cl1 Cl 0.16857(4) 0.07920(7) -0.01050(2) 0.01814(15) Uani 1 1 d . . . . .
O1 O 0.25976(12) -0.0216(2) 0.21044(8) 0.0214(4) Uani 1 1 d D . . . .
H1O H 0.3015(14) 0.032(3) 0.2346(13) 0.026 Uiso 1 1 d D U . . .
N1 N 0.13955(13) -0.1381(2) 0.10071(9) 0.0163(4) Uani 1 1 d . . . . .
H1 H 0.143454 -0.174329 0.140760 0.020 Uiso 1 1 calc R U . . .
N2 N 0.15516(13) 0.1847(2) 0.13477(9) 0.0147(4) Uani 1 1 d . . . . .
N3 N 0.30131(13) 0.1855(2) 0.10716(9) 0.0152(4) Uani 1 1 d . . . . .
H3 H 0.292745 0.217199 0.066034 0.018 Uiso 1 1 calc R U . . .
N4 N 0.28792(14) -0.1318(3) 0.08182(10) 0.0212(5) Uani 1 1 d . . . . .
H4 H 0.277840 -0.119564 0.039076 0.025 Uiso 1 1 calc R U . . .
C1 C 0.05577(16) -0.0963(3) 0.07495(12) 0.0228(6) Uani 1 1 d . . . . .
H1A H 0.021571 -0.182967 0.075772 0.027 Uiso 1 1 calc R U . . .
H1B H 0.049041 -0.068068 0.034064 0.027 Uiso 1 1 calc R U . . .
C2 C 0.02946(17) 0.0315(4) 0.10681(14) 0.0270(6) Uani 1 1 d . . . . .
H2A H 0.039669 0.005082 0.148161 0.032 Uiso 1 1 calc R U . . .
H2B H -0.028275 0.044849 0.091492 0.032 Uiso 1 1 calc R U . . .
C3 C 0.07022(16) 0.1780(3) 0.10197(13) 0.0233(6) Uani 1 1 d . . . . .
H3A H 0.066395 0.197462 0.060699 0.028 Uiso 1 1 calc R U . . .
H3B H 0.041377 0.258048 0.115988 0.028 Uiso 1 1 calc R U . . .
C4 C 0.19083(17) 0.3265(3) 0.12016(11) 0.0191(5) Uani 1 1 d . . . . .
H4A H 0.173811 0.410220 0.140663 0.023 Uiso 1 1 calc R U . . .
H4B H 0.172469 0.345399 0.078127 0.023 Uiso 1 1 calc R U . . .
C5 C 0.28028(17) 0.3140(3) 0.13803(11) 0.0191(5) Uani 1 1 d . . . . .
H5A H 0.304602 0.405106 0.127506 0.023 Uiso 1 1 calc R U . . .
H5B H 0.299313 0.299453 0.180295 0.023 Uiso 1 1 calc R U . . .
C6 C 0.38611(16) 0.1484(3) 0.12785(12) 0.0222(6) Uani 1 1 d . . . . .
H6A H 0.398360 0.121698 0.169271 0.027 Uiso 1 1 calc R U . . .
H6B H 0.418026 0.236338 0.124052 0.027 Uiso 1 1 calc R U . . .
C7 C 0.40893(18) 0.0202(4) 0.09402(14) 0.0301(7) Uani 1 1 d . . . . .
H7A H 0.391651 0.043596 0.052299 0.036 Uiso 1 1 calc R U . . .
H7B H 0.467228 0.011125 0.104677 0.036 Uiso 1 1 calc R U . . .
C8 C 0.37380(18) -0.1275(4) 0.10418(15) 0.0320(7) Uani 1 1 d . . . . .
H8A H 0.397414 -0.206398 0.085372 0.038 Uiso 1 1 calc R U . . .
H8B H 0.387714 -0.148157 0.146165 0.038 Uiso 1 1 calc R U . . .
C9 C 0.25327(19) -0.2776(3) 0.09000(13) 0.0247(6) Uani 1 1 d . . . . .
H9A H 0.268395 -0.305685 0.131320 0.030 Uiso 1 1 calc R U . . .
H9B H 0.272454 -0.354862 0.067721 0.030 Uiso 1 1 calc R U . . .
C10 C 0.16392(18) -0.2617(3) 0.06851(12) 0.0225(6) Uani 1 1 d . . . . .
H10A H 0.148671 -0.240447 0.026563 0.027 Uiso 1 1 calc R U . . .
H10B H 0.137702 -0.354458 0.075280 0.027 Uiso 1 1 calc R U . . .
C11 C 0.16372(17) 0.1795(3) 0.19885(11) 0.0191(5) Uani 1 1 d . . . . .
H11A H 0.112080 0.203770 0.206157 0.023 Uiso 1 1 calc R U . . .
H11B H 0.201861 0.256548 0.217702 0.023 Uiso 1 1 calc R U . . .
C12 C 0.19134(18) 0.0314(3) 0.22660(11) 0.0211(6) Uani 1 1 d . . . . .
H12A H 0.203983 0.041583 0.269128 0.025 Uiso 1 1 calc R U . . .
H12B H 0.148105 -0.041712 0.214730 0.025 Uiso 1 1 calc R U . . .
Cl2 Cl 0.10664(4) 0.63306(7) 0.19944(3) 0.01932(15) Uani 1 1 d . . . . .
O2 O 0.000000 0.4019(4) 0.250000 0.0358(8) Uani 1 2 d DS T P . .
H2O H 0.032(2) 0.467(4) 0.2351(18) 0.043 Uiso 1 1 d D U . . .
O3 O 0.000000 0.8625(4) 0.250000 0.0459(10) Uani 1 2 d DS T P . .
H3O H 0.038(2) 0.806(5) 0.238(2) 0.069 Uiso 1 1 d D U . . .
O4 O -0.0634(4) 0.1280(6) 0.2033(3) 0.0469(13) Uani 0.5 1 d D . P A -1
H4O H -0.042(6) 0.041(6) 0.223(4) 0.070 Uiso 0.5 1 d D U P B -1
H5O H -0.038(5) 0.215(6) 0.220(4) 0.070 Uiso 0.5 1 d D U P C -1

loop_
_atom_site_aniso_label
_atom_site_aniso_U_11
_atom_site_aniso_U_22
_atom_site_aniso_U_33
_atom_site_aniso_U_23
_atom_site_aniso_U_13
_atom_site_aniso_U_12
Cu1 0.01259(16) 0.00844(17) 0.01257(16) -0.00160(10) 0.00369(11) 0.00238(10)
Cl1 0.0219(3) 0.0210(3) 0.0106(3) 0.0032(2) 0.0026(2) -0.0024(2)
O1 0.0237(10) 0.0201(10) 0.0164(9) 0.0004(7) -0.0019(7) 0.0028(8)
N1 0.0202(11) 0.0158(11) 0.0118(10) 0.0007(8) 0.0022(8) -0.0006(8)
N2 0.0201(11) 0.0124(10) 0.0122(10) 0.0015(8) 0.0049(8) 0.0061(8)
N3 0.0195(10) 0.0133(10) 0.0121(9) -0.0008(8) 0.0030(8) -0.0013(8)
N4 0.0234(12) 0.0183(12) 0.0218(11) -0.0013(9) 0.0059(9) 0.0072(9)
C1 0.0158(12) 0.0304(15) 0.0195(13) 0.0027(11) -0.0003(10) -0.0056(11)
C2 0.0147(12) 0.0394(18) 0.0271(15) 0.0018(13) 0.0059(11) 0.0005(12)
C3 0.0174(12) 0.0277(15) 0.0240(13) 0.0034(11) 0.0041(10) 0.0119(11)
C4 0.0321(14) 0.0084(11) 0.0183(12) 0.0010(9) 0.0093(11) 0.0054(10)
C5 0.0305(14) 0.0103(11) 0.0174(12) -0.0025(9) 0.0078(11) -0.0036(10)
C6 0.0156(12) 0.0289(15) 0.0209(13) 0.0003(11) 0.0026(10) -0.0031(11)
C7 0.0161(13) 0.045(2) 0.0289(16) -0.0029(14) 0.0051(11) 0.0056(13)
C8 0.0233(14) 0.0327(17) 0.0386(18) -0.0045(14) 0.0057(13) 0.0118(13)
C9 0.0381(16) 0.0130(12) 0.0235(13) -0.0012(10) 0.0091(12) 0.0075(11)
C10 0.0355(15) 0.0122(12) 0.0182(12) -0.0028(10) 0.0038(11) -0.0033(11)
C11 0.0294(14) 0.0180(13) 0.0135(11) -0.0027(10) 0.0122(10) 0.0020(11)
C12 0.0321(15) 0.0208(14) 0.0106(11) 0.0014(10) 0.0055(10) -0.0042(11)
Cl2 0.0211(3) 0.0200(3) 0.0177(3) 0.0035(2) 0.0065(2) 0.0014(2)
O2 0.044(2) 0.0221(16) 0.046(2) 0.000 0.0198(16) 0.000
O3 0.064(3) 0.0236(17) 0.067(3) 0.000 0.046(2) 0.000
O4 0.063(4) 0.036(3) 0.048(3) -0.003(2) 0.026(3) 0.003(3)

loop_
_atom_type_symbol
_atom_type_description
_atom_type_scat_dispersion_real
_atom_type_scat_dispersion_imag
_atom_type_scat_source
C C 0.0033 0.0016 'International Tables Vol C Tables 4.2.6.8 and 6.1.1.4'
H H 0.0000 0.0000 'International Tables Vol C Tables 4.2.6.8 and 6.1.1.4'
Cl Cl 0.1484 0.1585 'International Tables Vol C Tables 4.2.6.8 and 6.1.1.4'
Cu Cu 0.3201 1.2651 'International Tables Vol C Tables 4.2.6.8 and 6.1.1.4'
N N 0.0061 0.0033 'International Tables Vol C Tables 4.2.6.8 and 6.1.1.4'
O O 0.0106 0.0060 'International Tables Vol C Tables 4.2.6.8 and 6.1.1.4'

loop_
_geom_angle_atom_site_label_1
_geom_angle_atom_site_label_2
_geom_angle_atom_site_label_3
_geom_angle
_geom_angle_site_symmetry_1
_geom_angle_site_symmetry_3
_geom_angle_publ_flag
N3 Cu1 N1 176.02(8) . . ?
N3 Cu1 N4 92.62(10) . . ?
N1 Cu1 N4 85.37(10) . . ?
N3 Cu1 N2 86.80(9) . . ?
N1 Cu1 N2 95.29(9) . . ?
N4 Cu1 N2 178.26(9) . . ?
N3 Cu1 O1 96.37(8) . . ?
N1 Cu1 O1 87.34(8) . . ?
N4 Cu1 O1 98.64(8) . . ?
N2 Cu1 O1 79.80(8) . . ?
N3 Cu1 Cl1 85.58(6) . . ?
N1 Cu1 Cl1 90.78(6) . . ?
N4 Cu1 Cl1 83.50(7) . . ?
N2 Cu1 Cl1 98.09(6) . . ?
O1 Cu1 Cl1 177.03(5) . . ?
C12 O1 Cu1 100.66(14) . . ?
C12 O1 H1O 104(2) . . ?
Cu1 O1 H1O 120(2) . . ?
C10 N1 C1 111.3(2) . . ?
C10 N1 Cu1 107.12(17) . . ?
C1 N1 Cu1 116.36(17) . . ?
C10 N1 H1 107.2 . . ?
C1 N1 H1 107.2 . . ?
Cu1 N1 H1 107.2 . . ?
C3 N2 C11 111.0(2) . . ?
C3 N2 C4 109.2(2) . . ?
C11 N2 C4 109.1(2) . . ?
C3 N2 Cu1 111.41(16) . . ?
C11 N2 Cu1 113.13(15) . . ?
C4 N2 Cu1 102.71(15) . . ?
C5 N3 C6 111.8(2) . . ?
C5 N3 Cu1 107.57(16) . . ?
C6 N3 Cu1 118.52(17) . . ?
C5 N3 H3 106.0 . . ?
C6 N3 H3 106.0 . . ?
Cu1 N3 H3 106.0 . . ?
C8 N4 C9 113.1(2) . . ?
C8 N4 Cu1 119.54(19) . . ?
C9 N4 Cu1 107.05(17) . . ?
C8 N4 H4 105.3 . . ?
C9 N4 H4 105.3 . . ?
Cu1 N4 H4 105.3 . . ?
N1 C1 C2 112.3(2) . . ?
N1 C1 H1A 109.1 . . ?
C2 C1 H1A 109.1 . . ?
N1 C1 H1B 109.1 . . ?
C2 C1 H1B 109.1 . . ?
H1A C1 H1B 107.9 . . ?
C1 C2 C3 114.4(2) . . ?
C1 C2 H2A 108.7 . . ?
C3 C2 H2A 108.7 . . ?
C1 C2 H2B 108.7 . . ?
C3 C2 H2B 108.7 . . ?
H2A C2 H2B 107.6 . . ?
N2 C3 C2 114.7(2) . . ?
N2 C3 H3A 108.6 . . ?
C2 C3 H3A 108.6 . . ?
N2 C3 H3B 108.6 . . ?
C2 C3 H3B 108.6 . . ?
H3A C3 H3B 107.6 . . ?
N2 C4 C5 109.3(2) . . ?
N2 C4 H4A 109.8 . . ?
C5 C4 H4A 109.8 . . ?
N2 C4 H4B 109.8 . . ?
C5 C4 H4B 109.8 . . ?
H4A C4 H4B 108.3 . . ?
N3 C5 C4 106.9(2) . . ?
N3 C5 H5A 110.3 . . ?
C4 C5 H5A 110.3 . . ?
N3 C5 H5B 110.3 . . ?
C4 C5 H5B 110.3 . . ?
H5A C5 H5B 108.6 . . ?
N3 C6 C7 111.9(2) . . ?
N3 C6 H6A 109.2 . . ?
C7 C6 H6A 109.2 . . ?
N3 C6 H6B 109.2 . . ?
C7 C6 H6B 109.2 . . ?
H6A C6 H6B 107.9 . . ?
C8 C7 C6 114.2(3) . . ?
C8 C7 H7A 108.7 . . ?
C6 C7 H7A 108.7 . . ?
C8 C7 H7B 108.7 . . ?
C6 C7 H7B 108.7 . . ?
H7A C7 H7B 107.6 . . ?
N4 C8 C7 112.8(3) . . ?
N4 C8 H8A 109.0 . . ?
C7 C8 H8A 109.0 . . ?
N4 C8 H8B 109.0 . . ?
C7 C8 H8B 109.0 . . ?
H8A C8 H8B 107.8 . . ?
N4 C9 C10 106.9(2) . . ?
N4 C9 H9A 110.3 . . ?
C10 C9 H9A 110.3 . . ?
N4 C9 H9B 110.3 . . ?
C10 C9 H9B 110.3 . . ?
H9A C9 H9B 108.6 . . ?
N1 C10 C9 107.7(2) . . ?
N1 C10 H10A 110.2 . . ?
C9 C10 H10A 110.2 . . ?
N1 C10 H10B 110.2 . . ?
C9 C10 H10B 110.2 . . ?
H10A C10 H10B 108.5 . . ?
N2 C11 C12 114.3(2) . . ?
N2 C11 H11A 108.7 . . ?
C12 C11 H11A 108.7 . . ?
N2 C11 H11B 108.7 . . ?
C12 C11 H11B 108.7 . . ?
H11A C11 H11B 107.6 . . ?
O1 C12 C11 111.7(2) . . ?
O1 C12 H12A 109.3 . . ?
C11 C12 H12A 109.3 . . ?
O1 C12 H12B 109.3 . . ?
C11 C12 H12B 109.3 . . ?
H12A C12 H12B 107.9 . . ?
H4O O4 H5O 114(8) . . ?

loop_
_geom_bond_atom_site_label_1
_geom_bond_atom_site_label_2
_geom_bond_distance
_geom_bond_site_symmetry_2
_geom_bond_publ_flag
Cu1 N3 2.022(2) . ?
Cu1 N1 2.030(2) . ?
Cu1 N4 2.031(2) . ?
Cu1 N2 2.063(2) . ?
Cu1 O1 2.435(2) . ?
Cu1 Cl1 2.7680(7) . ?
O1 C12 1.435(4) . ?
O1 H1O 0.940(4) . ?
N1 C10 1.483(3) . ?
N1 C1 1.486(3) . ?
N1 H1 1.0000 . ?
N2 C3 1.493(3) . ?
N2 C11 1.505(3) . ?
N2 C4 1.507(3) . ?
N3 C5 1.475(3) . ?
N3 C6 1.478(3) . ?
N3 H3 1.0000 . ?
N4 C8 1.461(4) . ?
N4 C9 1.485(4) . ?
N4 H4 1.0000 . ?
C1 C2 1.521(4) . ?
C1 H1A 0.9900 . ?
C1 H1B 0.9900 . ?
C2 C3 1.524(4) . ?
C2 H2A 0.9900 . ?
C2 H2B 0.9900 . ?
C3 H3A 0.9900 . ?
C3 H3B 0.9900 . ?
C4 C5 1.518(4) . ?
C4 H4A 0.9900 . ?
C4 H4B 0.9900 . ?
C5 H5A 0.9900 . ?
C5 H5B 0.9900 . ?
C6 C7 1.527(4) . ?
C6 H6A 0.9900 . ?
C6 H6B 0.9900 . ?
C7 C8 1.516(5) . ?
C7 H7A 0.9900 . ?
C7 H7B 0.9900 . ?
C8 H8A 0.9900 . ?
C8 H8B 0.9900 . ?
C9 C10 1.523(4) . ?
C9 H9A 0.9900 . ?
C9 H9B 0.9900 . ?
C10 H10A 0.9900 . ?
C10 H10B 0.9900 . ?
C11 C12 1.518(4) . ?
C11 H11A 0.9900 . ?
C11 H11B 0.9900 . ?
C12 H12A 0.9900 . ?
C12 H12B 0.9900 . ?
O2 H2O 0.939(4) . ?
O3 H3O 0.939(4) . ?
O4 H4O 0.940(4) . ?
O4 H5O 0.940(4) . ?

loop_
_geom_torsion_atom_site_label_1
_geom_torsion_atom_site_label_2
_geom_torsion_atom_site_label_3
_geom_torsion_atom_site_label_4
_geom_torsion
_geom_torsion_site_symmetry_1
_geom_torsion_site_symmetry_2
_geom_torsion_site_symmetry_3
_geom_torsion_site_symmetry_4
_geom_torsion_publ_flag
C10 N1 C1 C2 -179.4(2) . . . . ?
Cu1 N1 C1 C2 -56.3(3) . . . . ?
N1 C1 C2 C3 66.5(3) . . . . ?
C11 N2 C3 C2 -67.1(3) . . . . ?
C4 N2 C3 C2 172.7(2) . . . . ?
Cu1 N2 C3 C2 59.9(3) . . . . ?
C1 C2 C3 N2 -71.1(3) . . . . ?
C3 N2 C4 C5 -162.9(2) . . . . ?
C11 N2 C4 C5 75.7(2) . . . . ?
Cu1 N2 C4 C5 -44.6(2) . . . . ?
C6 N3 C5 C4 -171.3(2) . . . . ?
Cu1 N3 C5 C4 -39.5(2) . . . . ?
N2 C4 C5 N3 58.1(3) . . . . ?
C5 N3 C6 C7 -177.3(2) . . . . ?
Cu1 N3 C6 C7 56.8(3) . . . . ?
N3 C6 C7 C8 -68.2(3) . . . . ?
C9 N4 C8 C7 178.2(2) . . . . ?
Cu1 N4 C8 C7 -54.3(3) . . . . ?
C6 C7 C8 N4 66.9(4) . . . . ?
C8 N4 C9 C10 176.2(2) . . . . ?
Cu1 N4 C9 C10 42.5(2) . . . . ?
C1 N1 C10 C9 169.3(2) . . . . ?
Cu1 N1 C10 C9 41.1(2) . . . . ?
N4 C9 C10 N1 -56.3(3) . . . . ?
C3 N2 C11 C12 104.2(3) . . . . ?
C4 N2 C11 C12 -135.5(2) . . . . ?
Cu1 N2 C11 C12 -21.8(3) . . . . ?
Cu1 O1 C12 C11 -45.3(2) . . . . ?
N2 C11 C12 O1 49.6(3) . . . . ?
